data_7122518
loop_
_publ_author_name
'He, Kaixuan'
'Li, Pengfei'
'Zhang, Shuwei'
'Chen, Qian'
'Ji, Honghe'
'Yuan, Yu'
'Jia, Xiaodong'

_publ_section_title
;
 One-step construction of molecular complexity by tert-butyl nitrite
 (TBN)-initiated cascade \a,\b-sp<sup>3</sup> C-H bond difunctionalization
 and C-N bond cleavage.
;
_journal_issue 94
_journal_name_full 'Chemical communications (Cambridge, England)'
_journal_page_first 13232
_journal_page_last 13235
_journal_paper_doi 10.1039/c8cc06946h
_journal_volume 54
_journal_year 2018
_chemical_formula_moiety '0.17(C11 H13 N3 O3)'
_chemical_formula_sum 'C1.91 H2.26 N0.52 O0.52'
_chemical_formula_weight 40.91
_space_group_crystal_system monoclinic
_space_group_IT_number 14
_space_group_name_Hall '-P 2ybc'
_space_group_name_H-M_alt 'P 1 21/c 1'
_symmetry_space_group_name_Hall '-P 2ybc'
_symmetry_space_group_name_H-M 'P 1 21/c 1'
_atom_sites_solution_hydrogens geom
_atom_sites_solution_primary direct
_audit_creation_date 2018-03-20
_audit_creation_method
;
Olex2 1.2
(compiled 2017.03.28 svn.r3405 for OlexSys, GUI svn.r5337)
;
_audit_update_record
;
2018-07-16 deposited with the CCDC.
2018-10-25 downloaded from the CCDC.
;
_cell_angle_alpha 90
_cell_angle_beta 92.653(6)
_cell_angle_gamma 90
_cell_formula_units_Z 23
_cell_length_a 5.8179(10)
_cell_length_b 11.3981(19)
_cell_length_c 17.623(3)
_cell_measurement_reflns_used 3814
_cell_measurement_temperature 273(2)
_cell_measurement_theta_max 25.29
_cell_measurement_theta_min 2.31
_cell_volume 1167.4(3)
_computing_cell_refinement 'SAINT v8.37A (Bruker, 2015)'
_computing_data_reduction 'SAINT v8.37A (Bruker, 2015)'
_computing_molecular_graphics 'Olex2 (Dolomanov et al., 2009)'
_computing_publication_material 'Olex2 (Dolomanov et al., 2009)'
_computing_structure_refinement 'XL (Sheldrick, 2008)'
_computing_structure_solution 'XS (Sheldrick, 2008)'
_diffrn_ambient_temperature 273.15
_diffrn_measured_fraction_theta_full 0.996
_diffrn_measured_fraction_theta_max 0.993
_diffrn_measurement_device_type 'Bruker APEX-II CCD'
_diffrn_measurement_method '\f and \w scans'
_diffrn_radiation_type MoK\a
_diffrn_radiation_wavelength 0.71073
_diffrn_reflns_av_R_equivalents 0.0398
_diffrn_reflns_av_unetI/netI 0.0401
_diffrn_reflns_Laue_measured_fraction_full 0.996
_diffrn_reflns_Laue_measured_fraction_max 0.993
_diffrn_reflns_limit_h_max 6
_diffrn_reflns_limit_h_min -7
_diffrn_reflns_limit_k_max 11
_diffrn_reflns_limit_k_min -14
_diffrn_reflns_limit_l_max 22
_diffrn_reflns_limit_l_min -22
_diffrn_reflns_number 11689
_diffrn_reflns_point_group_measured_fraction_full 0.996
_diffrn_reflns_point_group_measured_fraction_max 0.993
_diffrn_reflns_theta_full 25.242
_diffrn_reflns_theta_max 27.526
_diffrn_reflns_theta_min 2.314
_diffrn_standards_number 0
_exptl_absorpt_coefficient_mu 0.100
_exptl_absorpt_correction_T_max 0.7456
_exptl_absorpt_correction_T_min 0.6673
_exptl_absorpt_correction_type none
_exptl_absorpt_process_details
;
SADABS-2016/2 (Bruker,2016/2) was used for absorption correction.
wR2(int) was 0.1506 before and 0.0549 after correction.
The Ratio of minimum to maximum transmission is 0.8950.
The \l/2 correction factor is Not present.
;
_exptl_crystal_density_diffrn 1.339
_exptl_crystal_F_000 496
_refine_diff_density_max 0.180
_refine_diff_density_min -0.183
_refine_diff_density_rms 0.041
_refine_ls_extinction_method none
_refine_ls_goodness_of_fit_ref 1.033
_refine_ls_hydrogen_treatment constr
_refine_ls_matrix_type full
_refine_ls_number_parameters 156
_refine_ls_number_reflns 2672
_refine_ls_number_restraints 0
_refine_ls_restrained_S_all 1.033
_refine_ls_R_factor_all 0.0906
_refine_ls_R_factor_gt 0.0495
_refine_ls_shift/su_max 0.000
_refine_ls_shift/su_mean 0.000
_refine_ls_structure_factor_coef Fsqd
_refine_ls_weighting_details 'w=1/[\s^2^(Fo^2^)+(0.0552P)^2^+0.2120P] where P=(Fo^2^+2Fc^2^)/3'
_refine_ls_weighting_scheme calc
_refine_ls_wR_factor_gt 0.1120
_refine_ls_wR_factor_ref 0.1269
_reflns_Friedel_coverage 0.000
_reflns_number_gt 1727
_reflns_number_total 2672
_reflns_threshold_expression 'I > 2\s(I)'
_cod_data_source_file c8cc06946h2.cif
_cod_data_source_block danxie
_cod_depositor_comments 'Adding full bibliography for 7122518.cif.'
_cod_database_code 7122518
_shelx_shelxl_version_number 2014/7
_shelx_space_group_comment
;
The symmetry employed for this shelxl refinement is uniquely defined
by the following loop, which should always be used as a source of
symmetry information in preference to the above space-group names.
They are only intended as comments.
;
_olex2_refinement_description
;
1. Fixed Uiso
 At 1.2 times of:
  All C(H) groups, All C(H,H) groups
 At 1.5 times of:
  All C(H,H,H) groups, All O(H) groups
2.a Secondary CH2 refined with riding coordinates:
 C12(H12A,H12B), C15(H15A,H15B)
2.b Aromatic/amide H refined with riding coordinates:
 C7(H7), C10(H10), C11(H11), C13(H13), C16(H16)
2.c Idealised Me refined as rotating group:
 C17(H17A,H17B,H17C)
2.d Idealised tetrahedral OH refined as rotating group:
 O4(H4)
;
_olex2_submission_special_instructions 'No special instructions were received'

loop_
_space_group_symop_operation_xyz
'x, y, z'
'-x, y+1/2, -z+1/2'
'-x, -y, -z'
'x, -y-1/2, z-1/2'

loop_
_atom_site_label
_atom_site_type_symbol
_atom_site_fract_x
_atom_site_fract_y
_atom_site_fract_z
_atom_site_U_iso_or_equiv
_atom_site_adp_type
_atom_site_occupancy
_atom_site_site_symmetry_order
_atom_site_calc_flag
_atom_site_refinement_flags_posn
N1 N 0.2864(2) 0.78639(11) 0.08767(7) 0.0420(4) Uani 1 1 d .
N2 N 0.3852(3) 1.12363(12) 0.23965(8) 0.0478(4) Uani 1 1 d .
C3 C 0.4957(3) 1.05351(14) 0.19768(9) 0.0430(4) Uani 1 1 d .
O4 O 0.2046(2) 1.07001(11) 0.27292(8) 0.0647(4) Uani 1 1 d .
H4 H 0.1248 1.1197 0.2926 0.097 Uiso 1 1 calc GR
O5 O 0.0320(2) 0.75030(12) 0.16927(7) 0.0635(4) Uani 1 1 d .
O6 O 0.7917(2) 1.06504(12) 0.11109(8) 0.0688(4) Uani 1 1 d .
C7 C 0.6306(3) 0.79985(15) 0.01401(9) 0.0443(4) Uani 1 1 d .
H7 H 0.6784 0.8646 0.0427 0.053 Uiso 1 1 calc R
N8 N 0.1535(3) 0.70935(13) 0.11882(8) 0.0518(4) Uani 1 1 d .
C9 C 0.4261(3) 0.74401(14) 0.02877(9) 0.0384(4) Uani 1 1 d .
C10 C 0.3553(3) 0.64861(14) -0.01465(9) 0.0455(4) Uani 1 1 d .
H10 H 0.2169 0.6114 -0.0057 0.055 Uiso 1 1 calc R
C11 C 0.4915(3) 0.60895(15) -0.07142(10) 0.0488(5) Uani 1 1 d .
H11 H 0.4436 0.5441 -0.1000 0.059 Uiso 1 1 calc R
C12 C 0.4485(3) 0.92616(14) 0.18331(9) 0.0455(4) Uani 1 1 d .
H12A H 0.3758 0.8925 0.2267 0.055 Uiso 1 1 calc R
H12B H 0.5926 0.8852 0.1771 0.055 Uiso 1 1 calc R
C13 C 0.7634(3) 0.75933(15) -0.04335(9) 0.0465(4) Uani 1 1 d .
H13 H 0.9003 0.7976 -0.0529 0.056 Uiso 1 1 calc R
C14 C 0.6971(3) 0.66280(15) -0.08702(9) 0.0453(4) Uani 1 1 d .
C15 C 0.2925(3) 0.90962(14) 0.11239(9) 0.0437(4) Uani 1 1 d .
H15A H 0.1379 0.9350 0.1228 0.052 Uiso 1 1 calc R
H15B H 0.3473 0.9582 0.0718 0.052 Uiso 1 1 calc R
C16 C 0.6816(3) 1.11153(16) 0.15906(11) 0.0534(5) Uani 1 1 d .
H16 H 0.7170 1.1887 0.1722 0.064 Uiso 1 1 calc R
C17 C 0.8429(3) 0.61874(19) -0.14940(10) 0.0615(5) Uani 1 1 d .
H17A H 0.7916 0.5420 -0.1649 0.092 Uiso 1 1 calc GR
H17B H 1.0008 0.6148 -0.1311 0.092 Uiso 1 1 calc GR
H17C H 0.8295 0.6713 -0.1919 0.092 Uiso 1 1 calc GR

loop_
_atom_site_aniso_label
_atom_site_aniso_U_11
_atom_site_aniso_U_22
_atom_site_aniso_U_33
_atom_site_aniso_U_23
_atom_site_aniso_U_13
_atom_site_aniso_U_12
N1 0.0418(8) 0.0407(8) 0.0446(8) 0.0025(6) 0.0119(6) -0.0036(6)
N2 0.0521(9) 0.0409(8) 0.0516(8) 0.0009(7) 0.0159(7) 0.0027(7)
C3 0.0450(10) 0.0392(9) 0.0453(10) 0.0025(8) 0.0078(8) 0.0043(8)
O4 0.0694(10) 0.0543(8) 0.0737(9) -0.0004(7) 0.0395(8) 0.0034(7)
O5 0.0641(9) 0.0673(9) 0.0619(8) 0.0000(7) 0.0322(7) -0.0105(7)
O6 0.0520(9) 0.0730(9) 0.0838(10) 0.0052(8) 0.0296(8) 0.0065(7)
C7 0.0409(10) 0.0476(9) 0.0446(9) -0.0027(8) 0.0048(8) -0.0019(8)
N8 0.0516(10) 0.0531(9) 0.0519(9) 0.0042(7) 0.0151(8) -0.0097(7)
C9 0.0387(9) 0.0382(8) 0.0388(8) 0.0048(7) 0.0053(7) 0.0023(7)
C10 0.0417(10) 0.0441(9) 0.0510(10) 0.0020(8) 0.0055(8) -0.0042(8)
C11 0.0539(12) 0.0442(10) 0.0481(10) -0.0039(8) 0.0004(9) 0.0010(9)
C12 0.0521(11) 0.0394(9) 0.0456(10) 0.0042(8) 0.0100(8) 0.0067(8)
C13 0.0356(10) 0.0557(10) 0.0489(10) 0.0011(9) 0.0090(8) -0.0009(8)
C14 0.0447(11) 0.0506(10) 0.0408(9) 0.0027(8) 0.0026(8) 0.0094(8)
C15 0.0425(10) 0.0391(9) 0.0504(10) 0.0072(8) 0.0119(8) 0.0070(7)
C16 0.0447(11) 0.0480(10) 0.0684(12) 0.0035(9) 0.0116(10) 0.0012(9)
C17 0.0564(12) 0.0777(13) 0.0509(11) -0.0103(10) 0.0096(9) 0.0095(11)

loop_
_atom_type_symbol
_atom_type_description
_atom_type_scat_dispersion_real
_atom_type_scat_dispersion_imag
_atom_type_scat_source
C C 0.0033 0.0016 'International Tables Vol C Tables 4.2.6.8 and 6.1.1.4'
H H 0.0000 0.0000 'International Tables Vol C Tables 4.2.6.8 and 6.1.1.4'
N N 0.0061 0.0033 'International Tables Vol C Tables 4.2.6.8 and 6.1.1.4'
O O 0.0106 0.0060 'International Tables Vol C Tables 4.2.6.8 and 6.1.1.4'

loop_
_geom_angle_atom_site_label_1
_geom_angle_atom_site_label_2
_geom_angle_atom_site_label_3
_geom_angle
N8 N1 C9 116.38(13)
N8 N1 C15 121.58(13)
C9 N1 C15 122.03(13)
C3 N2 O4 112.55(14)
N2 C3 C12 127.56(16)
N2 C3 C16 112.83(15)
C16 C3 C12 119.57(15)
C13 C7 C9 119.93(16)
O5 N8 N1 114.34(14)
C7 C9 N1 120.18(15)
C10 C9 N1 120.16(14)
C10 C9 C7 119.64(15)
C11 C10 C9 119.51(16)
C10 C11 C14 121.96(16)
C3 C12 C15 110.90(14)
C7 C13 C14 121.39(16)
C11 C14 C13 117.57(15)
C11 C14 C17 121.25(16)
C13 C14 C17 121.18(16)
N1 C15 C12 111.52(13)
O6 C16 C3 123.75(17)

loop_
_geom_bond_atom_site_label_1
_geom_bond_atom_site_label_2
_geom_bond_distance
N1 N8 1.3073(18)
N1 C9 1.4315(19)
N1 C15 1.471(2)
N2 C3 1.282(2)
N2 O4 1.3709(18)
C3 C12 1.497(2)
C3 C16 1.463(2)
O5 N8 1.2513(18)
O6 C16 1.206(2)
C7 C9 1.385(2)
C7 C13 1.380(2)
C9 C10 1.381(2)
C10 C11 1.381(2)
C11 C14 1.383(2)
C12 C15 1.522(2)
C13 C14 1.387(2)
C14 C17 1.506(2)
